data_2011952
loop_
_publ_author_name
'Gardberg, Anna S.'
'Ibers, James A.'

_publ_section_title
;
 <i>trans</i>-Bis(hexafluoroantimonato)(phthalocyaninato)copper(II)
;
_journal_issue 5
_journal_name_full 'Acta Crystallographica Section C'
_journal_page_first 528
_journal_page_last 529
_journal_paper_doi 10.1107/S0108270101001561
_journal_volume 57
_journal_year 2001
_chemical_formula_iupac '[Cu (C32 H16 N8) (Sb F6)2]'
_chemical_formula_moiety 'C32 H16 Cu F12 N8 Sb2'
_chemical_formula_sum 'C32 H16 Cu F12 N8 Sb2'
_chemical_formula_weight 1047.57
_chemical_name_systematic
;
trans-bis(hexafluoroantimonato-F)(phthalocyaninato-
\k^4^N^29^,N^30^,N^31^,N^32^)copper(II)
;
_space_group_IT_number 2
_symmetry_cell_setting triclinic
_symmetry_space_group_name_Hall '-P 1'
_symmetry_space_group_name_H-M 'P -1'
_audit_creation_method SHELXL97
_cell_angle_alpha 92.528(9)
_cell_angle_beta 101.917(9)
_cell_angle_gamma 99.127(9)
_cell_formula_units_Z 1
_cell_length_a 8.596(4)
_cell_length_b 9.150(5)
_cell_length_c 10.724(5)
_cell_measurement_reflns_used 1358
_cell_measurement_temperature 153(2)
_cell_measurement_theta_max 21.71
_cell_measurement_theta_min 2.262
_cell_volume 812.3(7)
_computing_cell_refinement 'SAINT+ (Bruker, 1999)'
_computing_data_collection 'SMART (Bruker, 1999)'
_computing_data_reduction SAINT+
_computing_molecular_graphics 'XP in SHELXTL'
_computing_structure_refinement SHELXTL
_computing_structure_solution 'SHELXTL (Sheldrick, 1997)'
_diffrn_ambient_temperature 153(2)
_diffrn_measured_fraction_theta_full .996
_diffrn_measured_fraction_theta_max .996
_diffrn_measurement_device_type 'Bruker SMART1000 CCD area-detector'
_diffrn_measurement_method '0.3\% \w scans'
_diffrn_radiation_monochromator graphite
_diffrn_radiation_source 'standard focus sealed tube'
_diffrn_radiation_type MoK\a
_diffrn_radiation_wavelength .71073
_diffrn_reflns_av_R_equivalents .085
_diffrn_reflns_av_sigmaI/netI .119
_diffrn_reflns_limit_h_max 10
_diffrn_reflns_limit_h_min -10
_diffrn_reflns_limit_k_max 10
_diffrn_reflns_limit_k_min -10
_diffrn_reflns_limit_l_max 12
_diffrn_reflns_limit_l_min -12
_diffrn_reflns_number 7294
_diffrn_reflns_theta_full 25.09
_diffrn_reflns_theta_max 25.09
_diffrn_reflns_theta_min 1.95
_diffrn_standards_number 0
_exptl_absorpt_coefficient_mu 2.410
_exptl_absorpt_correction_T_max .920
_exptl_absorpt_correction_T_min .815
_exptl_absorpt_correction_type numerical
_exptl_absorpt_process_details 'face-indexed correction [XPREP and SADABS, both in SMART (Bruker, 1999)]'
_exptl_crystal_colour purple
_exptl_crystal_density_diffrn 2.142
_exptl_crystal_density_meas ?
_exptl_crystal_density_method 'not measured'
_exptl_crystal_description prism
_exptl_crystal_F_000 503
_exptl_crystal_size_max .10
_exptl_crystal_size_mid .06
_exptl_crystal_size_min .04
_refine_diff_density_max 2.49
_refine_diff_density_min -1.16
_refine_ls_extinction_method none
_refine_ls_goodness_of_fit_ref 1.343
_refine_ls_hydrogen_treatment constr
_refine_ls_matrix_type full
_refine_ls_number_parameters 250
_refine_ls_number_reflns 2880
_refine_ls_number_restraints 0
_refine_ls_restrained_S_all 1.343
_refine_ls_R_factor_all .114
_refine_ls_R_factor_gt .064
_refine_ls_shift/su_max <0.001
_refine_ls_shift/su_mean .000
_refine_ls_structure_factor_coef Fsqd
_refine_ls_weighting_details 'calc  w = 1/[\s^2^(Fo^2^)+(0.04Fo^2^)^2^]'
_refine_ls_weighting_scheme calc
_refine_ls_wR_factor_ref .150
_reflns_number_gt 1855
_reflns_number_total 2880
_reflns_threshold_expression I>2\s(I)
_cod_data_source_file da1164.cif
_cod_data_source_block I
_cod_depositor_comments
;
The following automatic conversions were performed:

'_exptl_crystal_density_meas' value 'not measured' was changed to '?'
- the value is perceived as not measured.

Automatic conversion script
Id: cif_fix_values 3008 2015-01-20 13:52:24Z robertas 
;
_cod_database_code 2011952
_cod_database_fobs_code 2011952

loop_
_symmetry_equiv_pos_as_xyz
'x, y, z'
'-x, -y, -z'

loop_
_atom_site_label
_atom_site_fract_x
_atom_site_fract_y
_atom_site_fract_z
_atom_site_U_iso_or_equiv
_atom_site_adp_type
_atom_site_calc_flag
_atom_site_refinement_flags
_atom_site_occupancy
_atom_site_disorder_assembly
_atom_site_disorder_group
_atom_site_type_symbol
Cu1 0 0 0 .0226(5) Uani d S 1 . . Cu
N1 .1724(11) .1331(9) -.0521(9) .018(2) Uani d . 1 . . N
N2 .0169(10) .2321(9) -.2309(9) .018(2) Uani d . 1 . . N
N3 -.1589(11) .0569(9) -.1397(8) .018(2) Uani d . 1 . . N
N4 -.4034(11) -.0913(10) -.1077(8) .019(2) Uani d . 1 . . N
C1 .3336(14) .1543(12) .0075(10) .020(3) Uani d . 1 . . C
C2 .4244(13) .2648(11) -.0573(11) .017(3) Uani d . 1 . . C
C3 .5870(15) .3236(13) -.0321(12) .030(3) Uani d . 1 . . C
H3A .6617 .2933 .0360 .036 Uiso calc R 1 . . H
C4 .6359(14) .4310(13) -.1128(11) .025(3) Uani d . 1 . . C
H4A .7464 .4751 -.1002 .030 Uiso calc R 1 . . H
C5 .5216(15) .4727(13) -.2117(12) .029(3) Uani d . 1 . . C
H5A .5571 .5473 -.2634 .035 Uiso calc R 1 . . H
C6 .3629(15) .4121(13) -.2375(11) .026(3) Uani d . 1 . . C
H6A .2890 .4398 -.3076 .031 Uiso calc R 1 . . H
C7 .3131(13) .3091(12) -.1583(10) .018(3) Uani d . 1 . . C
C8 .1605(14) .2231(12) -.1492(11) .021(3) Uani d . 1 . . C
C9 -.1295(14) .1556(12) -.2287(11) .022(3) Uani d . 1 . . C
C10 -.2770(13) .1706(12) -.3168(11) .020(3) Uani d . 1 . . C
C11 -.3108(14) .2523(13) -.4219(10) .023(3) Uani d . 1 . . C
H11A -.2283 .3163 -.4494 .028 Uiso calc R 1 . . H
C12 -.4706(15) .2361(13) -.4845(13) .031(3) Uani d . 1 . . C
H12A -.4977 .2895 -.5576 .038 Uiso calc R 1 . . H
C13 -.5936(15) .1448(12) -.4448(11) .025(3) Uani d . 1 . . C
H13A -.7022 .1403 -.4891 .030 Uiso calc R 1 . . H
C14 -.5601(14) .0599(12) -.3413(11) .023(3) Uani d . 1 . . C
H14A -.6431 -.0040 -.3143 .027 Uiso calc R 1 . . H
C15 -.3981(13) .0735(11) -.2789(10) .015(3) Uani d . 1 . . C
C16 -.3212(13) .0062(12) -.1686(10) .019(3) Uani d . 1 . . C
Sb1 .00304(10) -.27865(10) -.30961(9) .0210(3) Uani d . 1 . . Sb
F1 .0559(8) -.2242(8) -.1357(6) .0354(19) Uani d . 1 . . F
F2 .0331(8) -.0794(7) -.3376(7) .0371(19) Uani d . 1 . . F
F3 .2171(7) -.2836(7) -.3087(6) .0322(18) Uani d . 1 . . F
F4 -.0267(9) -.4800(8) -.2789(7) .040(2) Uani d . 1 . . F
F5 -.2123(8) -.2741(8) -.3050(7) .0389(19) Uani d . 1 . . F
F6 -.0537(9) -.3229(8) -.4868(7) .048(2) Uani d . 1 . . F

loop_
_atom_site_aniso_label
_atom_site_aniso_U_11
_atom_site_aniso_U_22
_atom_site_aniso_U_33
_atom_site_aniso_U_12
_atom_site_aniso_U_13
_atom_site_aniso_U_23
Cu1 .0216(12) .0240(12) .0185(12) -.0013(9) -.0012(9) .0048(9)
N1 .023(5) .013(5) .019(5) .006(4) .004(4) .000(4)
N2 .010(5) .018(5) .023(6) .001(4) -.001(4) -.004(4)
N3 .030(6) .011(5) .009(5) -.002(4) .003(4) .002(4)
N4 .026(6) .017(5) .013(5) .005(4) .003(4) .000(4)
C1 .026(7) .016(6) .015(6) .001(5) -.001(5) -.005(5)
C2 .021(6) .006(6) .027(7) .005(5) .011(5) .006(5)
C3 .032(8) .029(8) .026(8) .001(6) .007(6) -.001(6)
C4 .021(7) .029(7) .026(7) .000(6) .011(6) .001(6)
C5 .037(8) .021(7) .032(8) .001(6) .016(7) .006(6)
C6 .027(7) .031(8) .021(7) .003(6) .006(6) .007(6)
C7 .023(7) .017(6) .016(6) .008(5) .007(5) .000(5)
C8 .019(6) .021(7) .026(7) .001(5) .008(5) .010(5)
C9 .021(7) .019(7) .024(7) .006(5) .003(5) -.004(5)
C10 .019(6) .017(6) .026(7) .006(5) .004(5) .004(5)
C11 .024(7) .028(7) .017(7) -.006(6) .007(6) .010(6)
C12 .031(8) .026(8) .041(9) .010(6) .010(7) .019(6)
C13 .027(7) .021(7) .024(7) .004(6) -.002(6) .000(6)
C14 .027(7) .022(7) .019(7) .004(6) .006(6) .002(5)
C15 .022(6) .008(6) .015(6) .005(5) .000(5) -.001(5)
C16 .022(7) .013(6) .019(7) -.003(5) .006(5) -.003(5)
Sb1 .0202(4) .0190(5) .0223(5) .0022(3) .0017(3) .0034(3)
F1 .031(4) .047(5) .022(4) .002(4) -.001(3) -.014(4)
F2 .039(5) .016(4) .058(5) .011(3) .011(4) .008(4)
F3 .019(4) .043(5) .034(4) .000(3) .007(3) .007(4)
F4 .049(5) .033(5) .039(5) .005(4) .011(4) .012(4)
F5 .019(4) .051(5) .047(5) .005(4) .006(4) .014(4)
F6 .048(5) .050(5) .047(5) .023(4) .003(4) .000(4)

loop_
_atom_type_symbol
_atom_type_description
_atom_type_scat_dispersion_real
_atom_type_scat_dispersion_imag
_atom_type_scat_source
C C .0033 .0016 'International Tables Vol C Tables 4.2.6.8 and 6.1.1.4'
H H .0000 .0000 'International Tables Vol C Tables 4.2.6.8 and 6.1.1.4'
N N .0061 .0033 'International Tables Vol C Tables 4.2.6.8 and 6.1.1.4'
F F .0171 .0103 'International Tables Vol C Tables 4.2.6.8 and 6.1.1.4'
Cu Cu .3201 1.2651 'International Tables Vol C Tables 4.2.6.8 and 6.1.1.4'
Sb Sb -.5866 1.5461 'International Tables Vol C Tables 4.2.6.8 and 6.1.1.4'

loop_
_geom_angle_atom_site_label_1
_geom_angle_atom_site_label_2
_geom_angle_atom_site_label_3
_geom_angle_site_symmetry_1
_geom_angle
N1 Cu1 N1 2 180.0
N1 Cu1 N3 2 89.7(4)
N1 Cu1 N3 . 90.3(4)
N3 Cu1 N3 2 180.0
N1 Cu1 F1 2 89.4(3)
N1 Cu1 F1 . 90.6(3)
N3 Cu1 F1 2 85.6(3)
N3 Cu1 F1 . 94.4(3)
C8 N1 C1 . 106.4(9)
C8 N1 Cu1 . 128.4(8)
C1 N1 Cu1 . 125.2(8)
C9 N2 C8 . 126.8(10)
C16 N3 C9 . 106.2(9)
C16 N3 Cu1 . 126.8(7)
C9 N3 Cu1 . 127.0(8)
C1 N4 C16 2 122.6(10)
N4 C1 N1 2 128.5(10)
N4 C1 C2 2 122.4(10)
N1 C1 C2 . 109.1(10)
C3 C2 C7 . 122.1(10)
C3 C2 C1 . 130.6(11)
C7 C2 C1 . 107.3(10)
C2 C3 C4 . 116.4(12)
C5 C4 C3 . 119.9(11)
C6 C5 C4 . 123.3(12)
C5 C6 C7 . 117.3(12)
C6 C7 C2 . 121.0(10)
C6 C7 C8 . 135.3(11)
C2 C7 C8 . 103.7(10)
N1 C8 N2 . 123.3(10)
N1 C8 C7 . 113.4(10)
N2 C8 C7 . 123.3(10)
N2 C9 N3 . 124.3(11)
N2 C9 C10 . 124.3(11)
N3 C9 C10 . 111.4(10)
C11 C10 C15 . 121.5(10)
C11 C10 C9 . 133.5(11)
C15 C10 C9 . 104.9(10)
C12 C11 C10 . 116.6(10)
C11 C12 C13 . 122.6(12)
C14 C13 C12 . 121.1(12)
C13 C14 C15 . 116.6(11)
C10 C15 C14 . 121.5(10)
C10 C15 C16 . 107.0(10)
C14 C15 C16 . 131.5(10)
N4 C16 N3 . 127.1(11)
N4 C16 C15 . 122.4(10)
N3 C16 C15 . 110.5(9)
F3 Sb1 F2 . 90.5(3)
F3 Sb1 F1 . 90.3(3)
F2 Sb1 F1 . 88.3(3)
F3 Sb1 F5 . 178.2(3)
F2 Sb1 F5 . 90.0(3)
F1 Sb1 F5 . 88.0(3)
F3 Sb1 F6 . 91.1(3)
F2 Sb1 F6 . 88.7(3)
F1 Sb1 F6 . 176.7(4)
F5 Sb1 F6 . 90.7(3)
F3 Sb1 F4 . 89.5(3)
F2 Sb1 F4 . 179.2(3)
F1 Sb1 F4 . 90.9(3)
F5 Sb1 F4 . 89.9(3)
F6 Sb1 F4 . 92.1(3)
Sb1 F1 Cu1 . 132.0(4)

loop_
_geom_bond_atom_site_label_1
_geom_bond_atom_site_label_2
_geom_bond_site_symmetry_2
_geom_bond_distance
_geom_bond_publ_flag
Cu1 N1 . 1.955(9) ?
Cu1 N3 . 1.957(9) ?
Cu1 F1 . 2.626(7) ?
N1 C8 . 1.353(14) ?
N1 C1 . 1.379(14) ?
N2 C9 . 1.345(14) ?
N2 C8 . 1.375(14) ?
N3 C16 . 1.364(14) ?
N3 C9 . 1.376(14) ?
N4 C1 2 1.321(14) ?
N4 C16 . 1.327(13) ?
C1 N4 2 1.321(14) ?
C1 C2 . 1.466(15) ?
C2 C3 . 1.381(15) ?
C2 C7 . 1.409(15) ?
C3 C4 . 1.410(16) ?
C4 C5 . 1.401(17) ?
C5 C6 . 1.355(16) ?
C6 C7 . 1.374(15) ?
C7 C8 . 1.443(15) ?
C9 C10 . 1.446(15) ?
C10 C11 . 1.386(15) ?
C10 C15 . 1.398(15) ?
C11 C12 . 1.381(16) ?
C12 C13 . 1.390(16) ?
C13 C14 . 1.390(15) ?
C14 C15 . 1.399(15) ?
C15 C16 . 1.444(15) ?
Sb1 F3 . 1.846(6) ?
Sb1 F2 . 1.847(7) ?
Sb1 F1 . 1.852(7) ?
Sb1 F5 . 1.869(7) ?
Sb1 F6 . 1.870(8) ?
Sb1 F4 . 1.873(7) ?
